data_1545954
loop_
_publ_author_name
'Wang, Huamin'
'Zhou, Wei'
'Tao, Mengna'
'Hu, Anjing'
'Zhang, Junliang'

_publ_section_title
;
 Functionalized Tetrahydropyridines by Enantioselective
 Phosphine-Catalyzed Aza-[4 + 2] Cycloaddition of
 N-Sulfonyl-1-aza-1,3-dienes with Vinyl Ketones.
;
_journal_issue 7
_journal_name_full 'Organic letters'
_journal_page_first 1710
_journal_page_last 1713
_journal_paper_doi 10.1021/acs.orglett.7b00489
_journal_volume 19
_journal_year 2017
_chemical_absolute_configuration ad
_chemical_formula_sum 'C27 H24 F3 N O3 S'
_chemical_formula_weight 499.53
_chemical_name_systematic
; 
 ? 
;
_space_group_IT_number 19
_symmetry_cell_setting orthorhombic
_symmetry_space_group_name_Hall 'P 2ac 2ab'
_symmetry_space_group_name_H-M 'P 21 21 21'
_atom_sites_solution_hydrogens geom
_atom_sites_solution_primary direct
_atom_sites_solution_secondary difmap
_audit_creation_method SHELXL-97
_cell_angle_alpha 90.00
_cell_angle_beta 90.00
_cell_angle_gamma 90.00
_cell_formula_units_Z 4
_cell_length_a 5.3333(4)
_cell_length_b 19.6192(16)
_cell_length_c 23.4352(18)
_cell_measurement_reflns_used 5336
_cell_measurement_temperature 296(2)
_cell_measurement_theta_max 23.57
_cell_measurement_theta_min 2.71
_cell_volume 2452.1(3)
_computing_structure_refinement 'SHELXL-97 (Sheldrick, 2008)'
_computing_structure_solution 'SHELXS-97 (Sheldrick, 2008)'
_diffrn_ambient_temperature 296(2)
_diffrn_measured_fraction_theta_full 0.996
_diffrn_measured_fraction_theta_max 0.996
_diffrn_measurement_device_type 'Bruker Smart Apex II CCD'
_diffrn_radiation_monochromator graphite
_diffrn_radiation_source 'fine-focus sealed tube'
_diffrn_radiation_type MoK\a
_diffrn_radiation_wavelength 0.71073
_diffrn_reflns_av_R_equivalents 0.0494
_diffrn_reflns_av_sigmaI/netI 0.0336
_diffrn_reflns_limit_h_max 6
_diffrn_reflns_limit_h_min -6
_diffrn_reflns_limit_k_max 23
_diffrn_reflns_limit_k_min -21
_diffrn_reflns_limit_l_max 27
_diffrn_reflns_limit_l_min -27
_diffrn_reflns_number 28733
_diffrn_reflns_theta_full 25.00
_diffrn_reflns_theta_max 25.00
_diffrn_reflns_theta_min 1.74
_exptl_absorpt_coefficient_mu 0.184
_exptl_absorpt_correction_T_max 0.9623
_exptl_absorpt_correction_T_min 0.9201
_exptl_absorpt_correction_type multi-scan
_exptl_absorpt_process_details sadabs
_exptl_crystal_colour colorless
_exptl_crystal_density_diffrn 1.353
_exptl_crystal_density_method 'not measured'
_exptl_crystal_description block
_exptl_crystal_F_000 1040
_exptl_crystal_size_max 0.46
_exptl_crystal_size_mid 0.24
_exptl_crystal_size_min 0.21
_refine_diff_density_max 0.104
_refine_diff_density_min -0.192
_refine_diff_density_rms 0.029
_refine_ls_abs_structure_details 'Flack H D (1983), Acta Cryst. A39, 876-881'
_refine_ls_abs_structure_Flack -0.01(9)
_refine_ls_extinction_method none
_refine_ls_goodness_of_fit_ref 1.014
_refine_ls_hydrogen_treatment constr
_refine_ls_matrix_type full
_refine_ls_number_parameters 346
_refine_ls_number_reflns 4326
_refine_ls_number_restraints 0
_refine_ls_restrained_S_all 1.014
_refine_ls_R_factor_all 0.0597
_refine_ls_R_factor_gt 0.0378
_refine_ls_shift/su_max 0.001
_refine_ls_shift/su_mean 0.000
_refine_ls_structure_factor_coef Fsqd
_refine_ls_weighting_details 'calc w=1/[\s^2^(Fo^2^)+(0.0382P)^2^+0.3438P] where P=(Fo^2^+2Fc^2^)/3'
_refine_ls_weighting_scheme calc
_refine_ls_wR_factor_gt 0.0778
_refine_ls_wR_factor_ref 0.0870
_reflns_number_gt 3318
_reflns_number_total 4326
_reflns_threshold_expression >2sigma(I)
_cod_data_source_file ol7b00489_si_002.cif
_cod_data_source_block z
_cod_depositor_comments
;
The following automatic conversions were performed:

'_symmetry_cell_setting' value 'Orthorhombic' changed to
'orthorhombic' according to
/home/data/users/saulius/crontab/automatic-downloads/current/ACS/lib/dictionaries/cif_core.dic
dictionary named 'cif_core.dic' version 2.4.2 from 2011-04-26.

Automatic conversion script
Id: cif_fix_values 4973 2017-02-22 13:04:09Z antanas 
;
_cod_original_sg_symbol_H-M P2(1)2(1)2(1)
_cod_database_code 1545954

loop_
_symmetry_equiv_pos_as_xyz
'x, y, z'
'-x+1/2, -y, z+1/2'
'-x, y+1/2, -z+1/2'
'x+1/2, -y+1/2, -z'

loop_
_atom_site_label
_atom_site_type_symbol
_atom_site_fract_x
_atom_site_fract_y
_atom_site_fract_z
_atom_site_U_iso_or_equiv
_atom_site_adp_type
_atom_site_occupancy
_atom_site_symmetry_multiplicity
_atom_site_calc_flag
_atom_site_refinement_flags
_atom_site_disorder_assembly
_atom_site_disorder_group
S1 S 0.48543(12) 0.11041(3) 0.76562(3) 0.05575(18) Uani 1 1 d . . .
F1 F 0.5795(4) -0.09371(9) 0.56184(6) 0.0984(6) Uani 1 1 d . . .
F2 F 0.5040(4) -0.15430(9) 0.63547(7) 0.0961(6) Uani 1 1 d . . .
F3 F 0.2796(3) -0.06731(11) 0.61676(8) 0.0982(6) Uani 1 1 d . . .
O1 O 0.3280(3) 0.05858(10) 0.78906(8) 0.0740(5) Uani 1 1 d . . .
O2 O 0.3784(3) 0.16592(10) 0.73512(7) 0.0704(5) Uani 1 1 d . . .
O3 O 0.9475(4) -0.13675(10) 0.72999(10) 0.0902(6) Uani 1 1 d . . .
N1 N 0.6949(4) 0.07445(10) 0.72254(8) 0.0540(5) Uani 1 1 d . . .
C1 C 0.6758(5) 0.14142(12) 0.82094(9) 0.0489(6) Uani 1 1 d . . .
C2 C 0.8197(6) 0.19835(13) 0.81218(11) 0.0686(8) Uani 1 1 d . . .
H2A H 0.8140 0.2211 0.7774 0.082 Uiso 1 1 calc R . .
C3 C 0.9713(6) 0.22138(14) 0.85489(12) 0.0727(8) Uani 1 1 d . . .
H3A H 1.0678 0.2602 0.8487 0.087 Uiso 1 1 calc R . .
C4 C 0.9857(6) 0.18878(14) 0.90692(10) 0.0621(7) Uani 1 1 d . . .
C5 C 0.8385(7) 0.13268(15) 0.91465(11) 0.0736(8) Uani 1 1 d . . .
H5A H 0.8428 0.1103 0.9496 0.088 Uiso 1 1 calc R . .
C6 C 0.6838(6) 0.10814(14) 0.87243(10) 0.0675(8) Uani 1 1 d . . .
H6A H 0.5861 0.0696 0.8787 0.081 Uiso 1 1 calc R . .
C7 C 1.1640(7) 0.21369(17) 0.95242(12) 0.0948(11) Uani 1 1 d . . .
H7A H 1.1468 0.1859 0.9859 0.142 Uiso 1 1 calc R . .
H7B H 1.1255 0.2602 0.9617 0.142 Uiso 1 1 calc R . .
H7C H 1.3331 0.2108 0.9385 0.142 Uiso 1 1 calc R . .
C8 C 0.7876(5) 0.00774(13) 0.74211(10) 0.0590(7) Uani 1 1 d . . .
H8A H 0.7712 0.0050 0.7833 0.071 Uiso 1 1 calc R . .
H8B H 0.9641 0.0036 0.7328 0.071 Uiso 1 1 calc R . .
C9 C 0.6436(4) -0.05128(12) 0.71471(9) 0.0523(6) Uani 1 1 d . . .
H9A H 0.4641 -0.0465 0.7227 0.063 Uiso 1 1 calc R . .
C10 C 0.6885(5) -0.04677(13) 0.65059(10) 0.0550(6) Uani 1 1 d . . .
H10A H 0.8584 -0.0638 0.6435 0.066 Uiso 1 1 calc R . .
C11 C 0.6810(5) 0.02512(14) 0.62959(11) 0.0630(7) Uani 1 1 d . . .
H11A H 0.6817 0.0316 0.5903 0.076 Uiso 1 1 calc R . .
C12 C 0.6733(5) 0.08048(14) 0.66185(10) 0.0552(6) Uani 1 1 d . . .
C13 C 0.6779(5) 0.15010(14) 0.63742(10) 0.0563(7) Uani 1 1 d . A .
C14 C 0.5085(6) 0.16890(14) 0.59545(10) 0.0694(7) Uani 1 1 d . . .
H14A H 0.3889 0.1377 0.5831 0.083 Uiso 1 1 calc R . .
C15 C 0.5151(6) 0.23316(14) 0.57186(10) 0.0677(7) Uani 1 1 d . A .
H15A H 0.3980 0.2448 0.5441 0.081 Uiso 1 1 calc R . .
C16 C 0.6911(5) 0.28073(14) 0.58838(10) 0.0551(6) Uani 1 1 d . . .
C17 C 0.8649(5) 0.26060(15) 0.62914(11) 0.0653(7) Uani 1 1 d . A .
H17A H 0.9889 0.2910 0.6405 0.078 Uiso 1 1 calc R . .
C18 C 0.8575(5) 0.19658(15) 0.65300(11) 0.0663(8) Uani 1 1 d . . .
H18A H 0.9765 0.1846 0.6802 0.080 Uiso 1 1 calc R A .
C19 C 0.5133(6) -0.09045(16) 0.61666(10) 0.0671(7) Uani 1 1 d . . .
C20 C 0.7411(5) -0.11744(14) 0.74060(11) 0.0626(7) Uani 1 1 d . . .
C21 C 0.5723(6) -0.15388(17) 0.78087(14) 0.0931(10) Uani 1 1 d . . .
H21A H 0.6534 -0.1945 0.7942 0.140 Uiso 1 1 calc R . .
H21B H 0.4194 -0.1658 0.7617 0.140 Uiso 1 1 calc R . .
H21C H 0.5351 -0.1248 0.8127 0.140 Uiso 1 1 calc R . .
C22 C 0.6953(8) 0.35239(17) 0.5686(2) 0.055(5) Uani 0.50 1 d PG A 1
C23 C 0.5991(8) 0.3664(2) 0.51474(19) 0.0631(16) Uani 0.50 1 d PG A 1
H23A H 0.5354 0.3313 0.4924 0.076 Uiso 0.50 1 calc PR A 1
C24 C 0.5983(8) 0.4330(3) 0.49431(15) 0.0757(19) Uani 0.50 1 d PG A 1
H24A H 0.5340 0.4424 0.4583 0.091 Uiso 0.50 1 calc PR A 1
C25 C 0.6937(9) 0.48542(19) 0.5277(2) 0.071(4) Uani 0.50 1 d PG A 1
H25A H 0.6931 0.5299 0.5141 0.085 Uiso 0.50 1 calc PR A 1
C26 C 0.7898(8) 0.4714(2) 0.58160(19) 0.0779(17) Uani 0.50 1 d PG A 1
H26A H 0.8536 0.5065 0.6040 0.093 Uiso 0.50 1 calc PR A 1
C27 C 0.7906(8) 0.4049(2) 0.60203(15) 0.0696(16) Uani 0.50 1 d PG A 1
H27A H 0.8549 0.3955 0.6381 0.083 Uiso 0.50 1 calc PR A 1
C22' C 0.6859(9) 0.35122(16) 0.56213(18) 0.059(5) Uani 0.50 1 d PG A 2
C23' C 0.4604(7) 0.3809(2) 0.54579(18) 0.0698(15) Uani 0.50 1 d PG A 2
H23B H 0.3119 0.3562 0.5486 0.084 Uiso 0.50 1 calc PR A 2
C24' C 0.4568(9) 0.4473(2) 0.52521(19) 0.088(2) Uani 0.50 1 d PG A 2
H24B H 0.3058 0.4671 0.5143 0.105 Uiso 0.50 1 calc PR A 2
C25' C 0.6787(12) 0.48409(17) 0.5210(2) 0.105(6) Uani 0.50 1 d PG A 2
H25B H 0.6763 0.5285 0.5072 0.126 Uiso 0.50 1 calc PR A 2
C26' C 0.9043(9) 0.4544(2) 0.5373(2) 0.094(2) Uani 0.50 1 d PG A 2
H26B H 1.0528 0.4791 0.5345 0.112 Uiso 0.50 1 calc PR A 2
C27' C 0.9079(7) 0.3880(2) 0.5579(2) 0.0799(18) Uani 0.50 1 d PG A 2
H27B H 1.0588 0.3682 0.5688 0.096 Uiso 0.50 1 calc PR A 2

loop_
_atom_site_aniso_label
_atom_site_aniso_U_11
_atom_site_aniso_U_22
_atom_site_aniso_U_33
_atom_site_aniso_U_23
_atom_site_aniso_U_13
_atom_site_aniso_U_12
S1 0.0454(3) 0.0726(4) 0.0493(3) -0.0025(3) -0.0058(3) -0.0014(3)
F1 0.1225(17) 0.1192(14) 0.0536(9) -0.0165(9) 0.0063(9) -0.0029(12)
F2 0.1160(15) 0.0820(12) 0.0902(11) 0.0034(10) -0.0200(13) -0.0163(13)
F3 0.0607(11) 0.1369(16) 0.0970(13) -0.0064(12) -0.0162(9) 0.0051(11)
O1 0.0586(11) 0.0928(14) 0.0707(11) -0.0114(10) 0.0037(10) -0.0228(11)
O2 0.0606(10) 0.0935(13) 0.0573(9) 0.0020(10) -0.0097(9) 0.0234(10)
O3 0.0693(14) 0.0891(14) 0.1123(16) 0.0160(13) -0.0044(14) 0.0264(12)
N1 0.0486(11) 0.0654(13) 0.0480(11) 0.0022(10) -0.0081(9) 0.0050(11)
C1 0.0533(15) 0.0483(15) 0.0452(13) 0.0015(11) -0.0017(12) -0.0010(13)
C2 0.086(2) 0.0623(18) 0.0579(16) 0.0106(13) -0.0106(16) -0.0146(17)
C3 0.081(2) 0.0625(17) 0.0743(18) -0.0064(14) -0.0006(18) -0.0253(18)
C4 0.0602(17) 0.0680(17) 0.0582(15) -0.0177(13) -0.0092(16) 0.0009(17)
C5 0.098(2) 0.076(2) 0.0475(14) 0.0045(13) -0.0212(16) -0.0060(19)
C6 0.084(2) 0.0647(18) 0.0533(14) 0.0086(14) -0.0066(15) -0.0205(17)
C7 0.085(2) 0.124(3) 0.076(2) -0.0352(19) -0.0195(19) -0.009(2)
C8 0.0512(14) 0.0712(18) 0.0547(14) 0.0069(13) -0.0122(12) 0.0048(13)
C9 0.0416(13) 0.0659(16) 0.0494(13) 0.0038(12) -0.0024(11) 0.0025(13)
C10 0.0442(13) 0.0673(18) 0.0534(14) -0.0005(13) 0.0053(12) 0.0101(13)
C11 0.0697(18) 0.074(2) 0.0453(14) 0.0079(14) 0.0086(13) 0.0116(15)
C12 0.0469(14) 0.0697(18) 0.0492(13) 0.0047(13) 0.0002(12) 0.0061(14)
C13 0.0534(15) 0.0655(18) 0.0500(14) 0.0062(13) 0.0014(13) 0.0059(15)
C14 0.0777(19) 0.0678(18) 0.0628(15) 0.0029(14) -0.0181(17) -0.0088(18)
C15 0.0739(18) 0.0728(18) 0.0565(14) 0.0087(14) -0.0169(16) 0.0023(19)
C16 0.0474(14) 0.0682(18) 0.0495(13) 0.0039(13) 0.0047(12) 0.0052(14)
C17 0.0495(15) 0.077(2) 0.0691(17) 0.0107(15) -0.0084(13) -0.0088(15)
C18 0.0515(16) 0.085(2) 0.0623(16) 0.0180(15) -0.0107(14) -0.0002(16)
C19 0.0642(18) 0.082(2) 0.0548(15) -0.0006(14) 0.0017(15) 0.0041(18)
C20 0.0576(17) 0.0690(18) 0.0611(15) 0.0073(15) -0.0122(14) 0.0005(15)
C21 0.088(2) 0.095(2) 0.096(2) 0.0368(19) -0.0088(19) -0.0039(19)
C22 0.044(8) 0.084(12) 0.038(5) 0.013(5) 0.007(5) 0.006(8)
C23 0.057(3) 0.076(5) 0.057(4) 0.003(3) 0.003(3) 0.013(3)
C24 0.075(4) 0.089(5) 0.063(4) 0.017(4) 0.002(3) 0.025(4)
C25 0.084(10) 0.041(7) 0.088(8) 0.023(6) 0.031(7) 0.015(7)
C26 0.090(5) 0.060(4) 0.084(4) 0.004(3) 0.009(4) -0.011(3)
C27 0.073(4) 0.082(5) 0.054(3) 0.000(3) 0.002(3) -0.006(4)
C22' 0.069(10) 0.044(9) 0.065(7) -0.009(5) 0.015(7) 0.002(8)
C23' 0.076(4) 0.060(4) 0.074(4) 0.008(3) -0.005(4) 0.007(4)
C24' 0.107(6) 0.090(5) 0.066(4) 0.016(4) 0.013(4) 0.029(5)
C25' 0.119(16) 0.117(15) 0.079(8) 0.012(8) 0.032(10) 0.009(14)
C26' 0.110(6) 0.067(5) 0.104(5) 0.006(4) 0.029(4) -0.010(4)
C27' 0.073(4) 0.076(4) 0.091(4) 0.011(4) 0.016(3) 0.004(4)

loop_
_atom_type_symbol
_atom_type_description
_atom_type_scat_dispersion_real
_atom_type_scat_dispersion_imag
_atom_type_scat_source
C C 0.0033 0.0016 'International Tables Vol C Tables 4.2.6.8 and 6.1.1.4'
H H 0.0000 0.0000 'International Tables Vol C Tables 4.2.6.8 and 6.1.1.4'
N N 0.0061 0.0033 'International Tables Vol C Tables 4.2.6.8 and 6.1.1.4'
O O 0.0106 0.0060 'International Tables Vol C Tables 4.2.6.8 and 6.1.1.4'
F F 0.0171 0.0103 'International Tables Vol C Tables 4.2.6.8 and 6.1.1.4'
S S 0.1246 0.1234 'International Tables Vol C Tables 4.2.6.8 and 6.1.1.4'

loop_
_geom_angle_atom_site_label_1
_geom_angle_atom_site_label_2
_geom_angle_atom_site_label_3
_geom_angle
O2 S1 O1 120.16(12)
O2 S1 N1 106.83(10)
O1 S1 N1 109.06(11)
O2 S1 C1 109.74(12)
O1 S1 C1 107.60(11)
N1 S1 C1 101.94(11)
C12 N1 C8 114.19(19)
C12 N1 S1 120.92(16)
C8 N1 S1 114.43(15)
C2 C1 C6 120.1(2)
C2 C1 S1 119.71(18)
C6 C1 S1 120.2(2)
C3 C2 C1 119.5(2)
C3 C2 H2A 120.3
C1 C2 H2A 120.3
C2 C3 C4 121.9(3)
C2 C3 H3A 119.1
C4 C3 H3A 119.1
C5 C4 C3 117.3(2)
C5 C4 C7 122.0(3)
C3 C4 C7 120.6(3)
C4 C5 C6 122.2(3)
C4 C5 H5A 118.9
C6 C5 H5A 118.9
C1 C6 C5 119.0(3)
C1 C6 H6A 120.5
C5 C6 H6A 120.5
C4 C7 H7A 109.5
C4 C7 H7B 109.5
H7A C7 H7B 109.5
C4 C7 H7C 109.5
H7A C7 H7C 109.5
H7B C7 H7C 109.5
N1 C8 C9 111.93(18)
N1 C8 H8A 109.2
C9 C8 H8A 109.2
N1 C8 H8B 109.2
C9 C8 H8B 109.2
H8A C8 H8B 107.9
C10 C9 C20 112.8(2)
C10 C9 C8 106.9(2)
C20 C9 C8 107.82(19)
C10 C9 H9A 109.7
C20 C9 H9A 109.7
C8 C9 H9A 109.7
C11 C10 C19 110.4(2)
C11 C10 C9 112.0(2)
C19 C10 C9 113.1(2)
C11 C10 H10A 107.0
C19 C10 H10A 107.0
C9 C10 H10A 107.0
C12 C11 C10 125.9(2)
C12 C11 H11A 117.0
C10 C11 H11A 117.0
C11 C12 N1 119.8(2)
C11 C12 C13 122.4(2)
N1 C12 C13 117.3(2)
C18 C13 C14 117.9(2)
C18 C13 C12 121.4(2)
C14 C13 C12 120.6(3)
C15 C14 C13 120.8(3)
C15 C14 H14A 119.6
C13 C14 H14A 119.6
C14 C15 C16 121.6(3)
C14 C15 H15A 119.2
C16 C15 H15A 119.2
C15 C16 C17 117.1(2)
C15 C16 C22 124.4(3)
C17 C16 C22 118.4(3)
C15 C16 C22' 119.5(3)
C17 C16 C22' 123.5(3)
C22 C16 C22' 6.0(2)
C18 C17 C16 121.4(3)
C18 C17 H17A 119.3
C16 C17 H17A 119.3
C13 C18 C17 121.2(3)
C13 C18 H18A 119.4
C17 C18 H18A 119.4
F3 C19 F2 106.7(3)
F3 C19 F1 105.5(2)
F2 C19 F1 106.5(2)
F3 C19 C10 112.9(2)
F2 C19 C10 112.7(2)
F1 C19 C10 111.9(2)
O3 C20 C21 122.6(3)
O3 C20 C9 120.2(3)
C21 C20 C9 117.1(2)
C20 C21 H21A 109.5
C20 C21 H21B 109.5
H21A C21 H21B 109.5
C20 C21 H21C 109.5
H21A C21 H21C 109.5
H21B C21 H21C 109.5
C23 C22 C27 120.0
C23 C22 C16 117.8(3)
C27 C22 C16 122.2(3)
C24 C23 C22 120.0
C24 C23 H23A 120.0
C22 C23 H23A 120.0
C23 C24 C25 120.0
C23 C24 H24A 120.0
C25 C24 H24A 120.0
C26 C25 C24 120.0
C26 C25 H25A 120.0
C24 C25 H25A 120.0
C27 C26 C25 120.0
C27 C26 H26A 120.0
C25 C26 H26A 120.0
C26 C27 C22 120.0
C26 C27 H27A 120.0
C22 C27 H27A 120.0
C23' C22' C27' 120.0
C23' C22' C16 120.7(3)
C27' C22' C16 119.2(3)
C24' C23' C22' 120.0
C24' C23' H23B 120.0
C22' C23' H23B 120.0
C23' C24' C25' 120.0
C23' C24' H24B 120.0
C25' C24' H24B 120.0
C26' C25' C24' 120.0
C26' C25' H25B 120.0
C24' C25' H25B 120.0
C25' C26' C27' 120.0
C25' C26' H26B 120.0
C27' C26' H26B 120.0
C26' C27' C22' 120.0
C26' C27' H27B 120.0
C22' C27' H27B 120.0

loop_
_geom_bond_atom_site_label_1
_geom_bond_atom_site_label_2
_geom_bond_distance
S1 O2 1.4223(18)
S1 O1 1.4285(19)
S1 N1 1.663(2)
S1 C1 1.755(2)
F1 C19 1.334(3)
F2 C19 1.329(3)
F3 C19 1.326(3)
O3 C20 1.191(3)
N1 C12 1.432(3)
N1 C8 1.472(3)
C1 C2 1.371(3)
C1 C6 1.373(3)
C2 C3 1.364(4)
C2 H2A 0.9300
C3 C4 1.379(4)
C3 H3A 0.9300
C4 C5 1.364(4)
C4 C7 1.510(4)
C5 C6 1.375(4)
C5 H5A 0.9300
C6 H6A 0.9300
C7 H7A 0.9600
C7 H7B 0.9600
C7 H7C 0.9600
C8 C9 1.531(3)
C8 H8A 0.9700
C8 H8B 0.9700
C9 C10 1.524(3)
C9 C20 1.524(4)
C9 H9A 0.9800
C10 C11 1.494(3)
C10 C19 1.497(4)
C10 H10A 0.9800
C11 C12 1.324(3)
C11 H11A 0.9300
C12 C13 1.481(4)
C13 C18 1.372(4)
C13 C14 1.385(3)
C14 C15 1.377(4)
C14 H14A 0.9300
C15 C16 1.379(4)
C15 H15A 0.9300
C16 C17 1.388(3)
C16 C22 1.481(4)
C16 C22' 1.514(4)
C17 C18 1.375(4)
C17 H17A 0.9300
C18 H18A 0.9300
C20 C21 1.487(4)
C21 H21A 0.9600
C21 H21B 0.9600
C21 H21C 0.9600
C22 C23 1.3900
C22 C27 1.3900
C23 C24 1.3900
C23 H23A 0.9300
C24 C25 1.3900
C24 H24A 0.9300
C25 C26 1.3900
C25 H25A 0.9300
C26 C27 1.3900
C26 H26A 0.9300
C27 H27A 0.9300
C22' C23' 1.3900
C22' C27' 1.3900
C23' C24' 1.3900
C23' H23B 0.9300
C24' C25' 1.3900
C24' H24B 0.9300
C25' C26' 1.3900
C25' H25B 0.9300
C26' C27' 1.3900
C26' H26B 0.9300
C27' H27B 0.9300

loop_
_geom_torsion_atom_site_label_1
_geom_torsion_atom_site_label_2
_geom_torsion_atom_site_label_3
_geom_torsion_atom_site_label_4
_geom_torsion
O2 S1 N1 C12 -25.1(2)
O1 S1 N1 C12 106.2(2)
C1 S1 N1 C12 -140.2(2)
O2 S1 N1 C8 -167.95(16)
O1 S1 N1 C8 -36.66(19)
C1 S1 N1 C8 76.92(18)
O2 S1 C1 C2 -38.3(3)
O1 S1 C1 C2 -170.6(2)
N1 S1 C1 C2 74.7(2)
O2 S1 C1 C6 142.9(2)
O1 S1 C1 C6 10.5(3)
N1 S1 C1 C6 -104.2(2)
C6 C1 C2 C3 0.3(4)
S1 C1 C2 C3 -178.6(2)
C1 C2 C3 C4 0.4(5)
C2 C3 C4 C5 -1.0(5)
C2 C3 C4 C7 177.3(3)
C3 C4 C5 C6 1.1(5)
C7 C4 C5 C6 -177.2(3)
C2 C1 C6 C5 -0.2(5)
S1 C1 C6 C5 178.6(2)
C4 C5 C6 C1 -0.5(5)
C12 N1 C8 C9 -49.7(3)
S1 N1 C8 C9 95.7(2)
N1 C8 C9 C10 62.2(3)
N1 C8 C9 C20 -176.2(2)
C20 C9 C10 C11 -159.2(2)
C8 C9 C10 C11 -40.8(3)
C20 C9 C10 C19 75.3(3)
C8 C9 C10 C19 -166.4(2)
C19 C10 C11 C12 136.4(3)
C9 C10 C11 C12 9.4(4)
C10 C11 C12 N1 5.7(4)
C10 C11 C12 C13 177.1(3)
C8 N1 C12 C11 14.7(3)
S1 N1 C12 C11 -128.2(2)
C8 N1 C12 C13 -157.1(2)
S1 N1 C12 C13 60.0(3)
C11 C12 C13 C18 -123.4(3)
N1 C12 C13 C18 48.2(4)
C11 C12 C13 C14 52.8(4)
N1 C12 C13 C14 -135.6(3)
C18 C13 C14 C15 -2.4(4)
C12 C13 C14 C15 -178.8(3)
C13 C14 C15 C16 0.8(4)
C14 C15 C16 C17 1.2(4)
C14 C15 C16 C22 -174.4(3)
C14 C15 C16 C22' -178.5(3)
C15 C16 C17 C18 -1.7(4)
C22 C16 C17 C18 174.2(3)
C22' C16 C17 C18 178.0(3)
C14 C13 C18 C17 2.0(4)
C12 C13 C18 C17 178.3(3)
C16 C17 C18 C13 0.0(4)
C11 C10 C19 F3 -55.9(3)
C9 C10 C19 F3 70.5(3)
C11 C10 C19 F2 -177.0(2)
C9 C10 C19 F2 -50.5(3)
C11 C10 C19 F1 63.0(3)
C9 C10 C19 F1 -170.6(2)
C10 C9 C20 O3 48.4(3)
C8 C9 C20 O3 -69.4(3)
C10 C9 C20 C21 -134.2(3)
C8 C9 C20 C21 108.0(3)
C15 C16 C22 C23 -29.4(4)
C17 C16 C22 C23 155.0(2)
C22' C16 C22 C23 7(2)
C15 C16 C22 C27 150.5(3)
C17 C16 C22 C27 -25.1(4)
C22' C16 C22 C27 -173(3)
C27 C22 C23 C24 0.0
C16 C22 C23 C24 179.8(4)
C22 C23 C24 C25 0.0
C23 C24 C25 C26 0.0
C24 C25 C26 C27 0.0
C25 C26 C27 C22 0.0
C23 C22 C27 C26 0.0
C16 C22 C27 C26 -179.8(4)
C15 C16 C22' C23' 32.2(4)
C17 C16 C22' C23' -147.5(3)
C22 C16 C22' C23' -114(3)
C15 C16 C22' C27' -152.0(3)
C17 C16 C22' C27' 28.3(4)
C22 C16 C22' C27' 62(3)
C27' C22' C23' C24' 0.0
C16 C22' C23' C24' 175.8(4)
C22' C23' C24' C25' 0.0
C23' C24' C25' C26' 0.0
C24' C25' C26' C27' 0.0
C25' C26' C27' C22' 0.0
C23' C22' C27' C26' 0.0
C16 C22' C27' C26' -175.9(4)
